data_4307892
loop_
_publ_author_name
'Christian Lorber'
'Robert Choukroun'
'Laure Vendier'

_publ_contact_author
;
Christian Lorber
;
_publ_contact_author_address
;
Laboratoire de Chimie de Coordination
205 Route de Narbonne
31077 Toulouse Cedex 04
;
_publ_contact_author_email lorber@lcc-toulouse.fr
_publ_section_title
;
Reaction of p-Toluenesulfonylamide and M(NMe2)4 (M = Ti, V): Generation of
Electron-Deficient Imido Complexes of Early Transition Metals
;
_journal_name_full 'Inorganic Chemistry'
_journal_page_first 3192
_journal_page_last 3202
_journal_paper_doi 10.1021/ic062404j
_journal_volume 46
_journal_year 2007
_chemical_compound_source 'synthesis as described'
_chemical_formula_moiety 'C22 H38 N6 O4 S2 Ti2'
_chemical_formula_sum 'C22 H38 N6 O4 S2 Ti2'
_chemical_formula_weight 610.5
_chemical_name_systematic
;
 ?
;
_space_group_IT_number 14
_symmetry_cell_setting monoclinic
_symmetry_Int_Tables_number 14
_symmetry_space_group_name_Hall '-P 2yn'
_symmetry_space_group_name_H-M 'P 1 21/n 1'
_atom_sites_solution_hydrogens geom
_atom_sites_solution_primary direct
_atom_sites_solution_secondary difmap
_cell_angle_alpha 90
_cell_angle_beta 114.395(13)
_cell_angle_gamma 90
_cell_formula_units_Z 2
_cell_length_a 8.0903(10)
_cell_length_b 21.086(2)
_cell_length_c 9.5039(12)
_cell_measurement_reflns_used 3474
_cell_measurement_temperature 180
_cell_measurement_theta_max 26.05
_cell_measurement_theta_min 1.65
_cell_measurement_wavelength 0.71073
_cell_volume 1476.5(3)
_computing_cell_refinement 'Stoe IPDS software (Stoe, 1996)'
_computing_data_collection 'Stoe IPDS software (Stoe, 1996)'
_computing_data_reduction 'XRED (Stoe, 1.08, 1996)'
_computing_molecular_graphics 'Ortep-3 for Windows (Farrugia, 1997)'
_computing_publication_material 'WinGX publication routines (Farrugia, 1999)'
_computing_structure_refinement 'SHELXL-97 (Sheldrick, 1997)'
_computing_structure_solution 'SHELXS-97 (Sheldrick, 1997)'
_diffrn_ambient_temperature 180
_diffrn_measured_fraction_theta_full 0.992
_diffrn_measured_fraction_theta_max 0.992
_diffrn_measurement_device 'Stoe IPDS'
_diffrn_measurement_method \f
_diffrn_radiation_monochromator graphite
_diffrn_radiation_source 'fine-focus sealed tube'
_diffrn_radiation_type MoK\a
_diffrn_radiation_wavelength 0.71073
_diffrn_reflns_av_R_equivalents 0.2115
_diffrn_reflns_av_unetI/netI 0.1889
_diffrn_reflns_limit_h_max 10
_diffrn_reflns_limit_h_min -9
_diffrn_reflns_limit_k_max 25
_diffrn_reflns_limit_k_min -25
_diffrn_reflns_limit_l_max 11
_diffrn_reflns_limit_l_min -11
_diffrn_reflns_number 14536
_diffrn_reflns_theta_full 26.12
_diffrn_reflns_theta_max 26.12
_diffrn_reflns_theta_min 2.54
_diffrn_standards_decay_% 0
_diffrn_standards_interval_time 4
_diffrn_standards_number 200
_exptl_absorpt_coefficient_mu 0.719
_exptl_absorpt_correction_T_max 0.962
_exptl_absorpt_correction_T_min 0.915
_exptl_absorpt_correction_type refdelf
_exptl_absorpt_process_details
;
(See: Walker, N. & Stuart, D. (1983) Acta Cryst. A39, 158-166)
;
_exptl_crystal_colour yellow
_exptl_crystal_density_diffrn 1.373
_exptl_crystal_density_method 'not measured'
_exptl_crystal_description platelet
_exptl_crystal_F_000 640
_exptl_crystal_size_max 0.125
_exptl_crystal_size_mid 0.125
_exptl_crystal_size_min 0.05
_refine_diff_density_max 0.469
_refine_diff_density_min -0.616
_refine_diff_density_rms 0.086
_refine_ls_extinction_method none
_refine_ls_goodness_of_fit_ref 0.859
_refine_ls_hydrogen_treatment constr
_refine_ls_matrix_type full
_refine_ls_number_parameters 168
_refine_ls_number_reflns 2908
_refine_ls_number_restraints 0
_refine_ls_restrained_S_all 0.859
_refine_ls_R_factor_all 0.1627
_refine_ls_R_factor_gt 0.0549
_refine_ls_shift/su_max 0.001
_refine_ls_shift/su_mean 0
_refine_ls_structure_factor_coef Fsqd
_refine_ls_weighting_details 'calc w=1/[\s^2^(Fo^2^)+(0.0137P)^2^+0.0000P] where P=(Fo^2^+2Fc^2^)/3'
_refine_ls_weighting_scheme calc
_refine_ls_wR_factor_gt 0.0758
_refine_ls_wR_factor_ref 0.1001
_reflns_number_gt 1259
_reflns_number_total 2908
_reflns_threshold_expression >2sigma(I)
_cod_data_source_file ic062404jsi20061215_111655_2.cif
_cod_data_source_block (1)
_cod_original_sg_symbol_H-M 'P 21/n'
_cod_database_code 4307892

loop_
_symmetry_equiv_pos_as_xyz
'x, y, z'
'-x+1/2, y+1/2, -z+1/2'
'-x, -y, -z'
'x-1/2, -y-1/2, z-1/2'

loop_
_atom_site_label
_atom_site_type_symbol
_atom_site_fract_x
_atom_site_fract_y
_atom_site_fract_z
_atom_site_U_iso_or_equiv
_atom_site_adp_type
_atom_site_occupancy
_atom_site_symmetry_multiplicity
_atom_site_calc_flag
_atom_site_refinement_flags
_atom_site_disorder_assembly
_atom_site_disorder_group
C1 C 0.6749(7) 0.8611(2) 0.7754(5) 0.0317(12) Uani 1 1 d . . .
C2 C 0.5471(8) 0.8832(3) 0.8245(6) 0.0413(14) Uani 1 1 d . . .
H2 H 0.5693 0.9199 0.8837 0.05 Uiso 1 1 calc R . .
C3 C 0.3855(8) 0.8506(3) 0.7853(6) 0.0457(15) Uani 1 1 d . . .
H3 H 0.2996 0.8659 0.8181 0.055 Uiso 1 1 calc R . .
C4 C 0.3492(8) 0.7951(3) 0.6975(6) 0.0443(15) Uani 1 1 d . . .
C5 C 0.4810(9) 0.7736(3) 0.6527(7) 0.0502(16) Uani 1 1 d . . .
H5 H 0.4606 0.7363 0.5961 0.06 Uiso 1 1 calc R . .
C6 C 0.6410(9) 0.8055(3) 0.6887(6) 0.0436(15) Uani 1 1 d . . .
H6 H 0.7266 0.7901 0.6555 0.052 Uiso 1 1 calc R . .
C7 C 0.1734(9) 0.7591(3) 0.6560(9) 0.070(2) Uani 1 1 d . . .
H7A H 0.1671 0.7249 0.5872 0.105 Uiso 1 1 calc R . .
H7B H 0.0726 0.7872 0.6063 0.105 Uiso 1 1 calc R . .
H7C H 0.1688 0.7423 0.7482 0.105 Uiso 1 1 calc R . .
C8 C 0.7604(8) 0.9796(3) 1.1976(7) 0.0491(16) Uani 1 1 d . . .
H8A H 0.6555 0.9537 1.1777 0.074 Uiso 1 1 calc R . .
H8B H 0.7415 1.0045 1.1077 0.074 Uiso 1 1 calc R . .
H8C H 0.7798 1.0072 1.2833 0.074 Uiso 1 1 calc R . .
C9 C 0.9575(9) 0.9018(3) 1.3730(6) 0.0629(18) Uani 1 1 d . . .
H9A H 0.9894 0.9298 1.46 0.094 Uiso 1 1 calc R . .
H9B H 1.0562 0.8732 1.3898 0.094 Uiso 1 1 calc R . .
H9C H 0.8513 0.878 1.361 0.094 Uiso 1 1 calc R . .
C10 C 1.3780(8) 0.9366(3) 1.3883(6) 0.0519(16) Uani 1 1 d . . .
H10A H 1.402 0.9078 1.4726 0.078 Uiso 1 1 calc R . .
H10B H 1.3058 0.9713 1.3967 0.078 Uiso 1 1 calc R . .
H10C H 1.4906 0.9526 1.3914 0.078 Uiso 1 1 calc R . .
C11 C 1.3792(8) 0.8490(3) 1.2230(7) 0.0505(16) Uani 1 1 d . . .
H11A H 1.4931 0.8631 1.225 0.076 Uiso 1 1 calc R . .
H11B H 1.3099 0.8285 1.1262 0.076 Uiso 1 1 calc R . .
H11C H 1.401 0.8197 1.306 0.076 Uiso 1 1 calc R . .
N1 N 0.8813(6) 0.96581(18) 0.8891(5) 0.0302(11) Uani 1 1 d . . .
N2 N 0.9204(6) 0.9387(2) 1.2344(4) 0.0387(11) Uani 1 1 d . . .
N3 N 1.2790(6) 0.9032(2) 1.2409(5) 0.0387(11) Uani 1 1 d . . .
O1 O 0.9326(5) 0.89185(18) 0.6969(4) 0.0445(10) Uani 1 1 d . . .
O2 O 1.0152(5) 0.86478(17) 0.9692(4) 0.0377(9) Uani 1 1 d . . .
S1 S 0.88590(19) 0.89867(6) 0.82658(14) 0.0323(3) Uani 1 1 d . . .
Ti1 Ti 1.05816(14) 0.94396(5) 1.11853(11) 0.0311(2) Uani 1 1 d . . .

loop_
_atom_site_aniso_label
_atom_site_aniso_U_11
_atom_site_aniso_U_22
_atom_site_aniso_U_33
_atom_site_aniso_U_23
_atom_site_aniso_U_13
_atom_site_aniso_U_12
C1 0.034(3) 0.029(3) 0.028(3) -0.003(2) 0.008(3) -0.007(3)
C2 0.041(4) 0.039(3) 0.047(3) -0.013(3) 0.021(3) -0.005(3)
C3 0.039(4) 0.038(3) 0.060(4) -0.005(3) 0.020(3) -0.008(3)
C4 0.039(4) 0.036(3) 0.050(3) 0.002(3) 0.011(3) -0.006(3)
C5 0.048(4) 0.029(3) 0.069(4) -0.013(3) 0.020(3) -0.004(3)
C6 0.046(4) 0.042(4) 0.043(3) -0.005(3) 0.018(3) 0.003(3)
C7 0.042(5) 0.050(4) 0.101(5) 0.000(4) 0.014(4) -0.016(4)
C8 0.045(4) 0.055(4) 0.058(4) -0.010(3) 0.032(3) -0.002(3)
C9 0.062(4) 0.084(5) 0.045(3) 0.019(4) 0.025(3) -0.014(5)
C10 0.046(4) 0.052(4) 0.041(3) 0.000(3) 0.003(3) -0.004(3)
C11 0.037(4) 0.038(3) 0.064(4) 0.002(3) 0.008(3) 0.001(3)
N1 0.028(3) 0.028(3) 0.033(2) -0.0039(17) 0.010(2) -0.0054(18)
N2 0.046(3) 0.038(3) 0.033(2) -0.001(2) 0.018(2) -0.011(3)
N3 0.039(3) 0.027(2) 0.038(2) 0.003(2) 0.004(2) 0.005(2)
O1 0.051(3) 0.056(3) 0.039(2) -0.0132(19) 0.031(2) -0.013(2)
O2 0.032(2) 0.038(2) 0.0332(19) 0.0014(16) 0.0041(18) 0.0056(19)
S1 0.0336(8) 0.0326(7) 0.0312(7) -0.0018(6) 0.0141(6) -0.0010(7)
Ti1 0.0334(6) 0.0287(5) 0.0295(5) 0.0021(5) 0.0113(4) -0.0004(5)

loop_
_atom_type_symbol
_atom_type_description
_atom_type_scat_dispersion_real
_atom_type_scat_dispersion_imag
_atom_type_scat_source
C C 0.0033 0.0016 'International Tables Vol C Tables 4.2.6.8 and 6.1.1.4'
H H 0 0 'International Tables Vol C Tables 4.2.6.8 and 6.1.1.4'
N N 0.0061 0.0033 'International Tables Vol C Tables 4.2.6.8 and 6.1.1.4'
O O 0.0106 0.006 'International Tables Vol C Tables 4.2.6.8 and 6.1.1.4'
S S 0.1246 0.1234 'International Tables Vol C Tables 4.2.6.8 and 6.1.1.4'
Ti Ti 0.2776 0.4457 'International Tables Vol C Tables 4.2.6.8 and 6.1.1.4'

loop_
_geom_angle_atom_site_label_1
_geom_angle_atom_site_label_2
_geom_angle_atom_site_label_3
_geom_angle
_geom_angle_site_symmetry_1
_geom_angle_site_symmetry_3
_geom_angle_publ_flag
C2 C1 C6 119.5(5) . . ?
C2 C1 S1 122.1(4) . . ?
C6 C1 S1 118.3(4) . . ?
C1 C2 C3 119.8(5) . . ?
C2 C3 C4 121.3(6) . . ?
C5 C4 C3 117.5(6) . . ?
C5 C4 C7 121.2(6) . . ?
C3 C4 C7 121.3(6) . . ?
C6 C5 C4 122.2(5) . . ?
C5 C6 C1 119.7(6) . . ?
S1 N1 Ti1 145.6(2) . 3_777 ?
S1 N1 Ti1 94.8(2) . . ?
Ti1 N1 Ti1 100.14(18) 3_777 . ?
C9 N2 C8 111.2(4) . . ?
C9 N2 Ti1 128.2(4) . . ?
C8 N2 Ti1 120.4(3) . . ?
C11 N3 C10 112.2(4) . . ?
C11 N3 Ti1 135.9(4) . . ?
C10 N3 Ti1 111.8(3) . . ?
S1 O2 Ti1 95.13(18) . . ?
O1 S1 O2 113.1(2) . . ?
O1 S1 N1 118.6(2) . . ?
O2 S1 N1 101.9(2) . . ?
O1 S1 C1 106.7(2) . . ?
O2 S1 C1 105.6(2) . . ?
N1 S1 C1 110.2(2) . . ?
O1 S1 Ti1 134.92(16) . . ?
O2 S1 Ti1 51.27(14) . . ?
N1 S1 Ti1 50.69(16) . . ?
C1 S1 Ti1 118.14(16) . . ?
N2 Ti1 N3 104.67(19) . . ?
N2 Ti1 N1 107.25(18) . 3_777 ?
N3 Ti1 N1 106.0(2) . 3_777 ?
N2 Ti1 N1 107.93(18) . . ?
N3 Ti1 N1 143.37(17) . . ?
N1 Ti1 N1 79.86(18) 3_777 . ?
N2 Ti1 O2 112.04(18) . . ?
N3 Ti1 O2 84.59(16) . . ?
N1 Ti1 O2 135.03(15) 3_777 . ?
N1 Ti1 O2 68.08(14) . . ?
N2 Ti1 S1 113.78(14) . . ?
N3 Ti1 S1 115.17(14) . . ?
N1 Ti1 S1 109.40(13) 3_777 . ?
N1 Ti1 S1 34.50(11) . . ?
O2 Ti1 S1 33.59(9) . . ?
N2 Ti1 Ti1 113.21(15) . 3_777 ?
N3 Ti1 Ti1 135.55(15) . 3_777 ?
N1 Ti1 Ti1 41.49(13) 3_777 3_777 ?
N1 Ti1 Ti1 38.37(10) . 3_777 ?
O2 Ti1 Ti1 101.24(10) . 3_777 ?
S1 Ti1 Ti1 69.81(4) . 3_777 ?

loop_
_geom_bond_atom_site_label_1
_geom_bond_atom_site_label_2
_geom_bond_distance
_geom_bond_site_symmetry_2
_geom_bond_publ_flag
C1 C2 1.379(7) . ?
C1 C6 1.393(7) . ?
C1 S1 1.759(5) . ?
C2 C3 1.385(8) . ?
C3 C4 1.395(7) . ?
C4 C5 1.377(8) . ?
C4 C7 1.514(8) . ?
C5 C6 1.371(8) . ?
C8 N2 1.472(7) . ?
C9 N2 1.451(6) . ?
C10 N3 1.474(6) . ?
C11 N3 1.451(7) . ?
N1 S1 1.542(4) . ?
N1 Ti1 1.974(4) 3_777 ?
N1 Ti1 2.106(4) . ?
N2 Ti1 1.866(4) . ?
N3 Ti1 1.889(4) . ?
O1 S1 1.438(3) . ?
O2 S1 1.507(3) . ?
O2 Ti1 2.125(4) . ?
S1 Ti1 2.7128(16) . ?
Ti1 N1 1.974(4) 3_777 ?
Ti1 Ti1 3.1297(19) 3_777 ?
